data_4340838
loop_
_publ_author_name
'Marion, Ronan'
'Sguerra, Fabien'
'Di Meo, Florent'
'Sauvageot, Elodie'
'Lohier, Jean-Fran\,cois'
'Daniellou, Richard'
'Renaud, Jean-Luc'
'Linares, Mathieu'
'Hamel, Matthieu'
'Gaillard, Sylvain'

_publ_section_title
;
 NHC Copper(I) Complexes Bearing Dipyridylamine Ligands: Synthesis,
 Structural, and Photoluminescent Studies.
;
_journal_issue 17
_journal_name_full 'Inorganic chemistry'
_journal_page_first 9181
_journal_page_last 9191
_journal_paper_doi 10.1021/ic501230m
_journal_volume 53
_journal_year 2014
_chemical_formula_moiety 'C37 H44 B Cu F4 N4'
_chemical_formula_sum 'C37 H44 B Cu F4 N4'
_chemical_formula_weight 695.11
_chemical_name_systematic
;
 (1,3-bis(2,6-di-iso-propylphenyl)imidazol-2-ylidene)
(2,2'bipyridine) copper tetrafluoroborate
;
_space_group_IT_number 61
_symmetry_cell_setting orthorhombic
_symmetry_space_group_name_Hall '-P 2ac 2ab'
_symmetry_space_group_name_H-M 'P b c a'
_atom_sites_solution_hydrogens geom
_atom_sites_solution_primary direct
_atom_sites_solution_secondary difmap
_audit_creation_method SHELXL-97
_cell_angle_alpha 90.00
_cell_angle_beta 90.00
_cell_angle_gamma 90.00
_cell_formula_units_Z 8
_cell_length_a 15.3714(3)
_cell_length_b 16.9525(4)
_cell_length_c 26.5793(6)
_cell_measurement_reflns_used 9898
_cell_measurement_temperature 100(2)
_cell_measurement_theta_max 30.91
_cell_measurement_theta_min 2.91
_cell_volume 6926.1(3)
_computing_cell_refinement 'Bruker SAINT'
_computing_data_collection 'Bruker APEX2'
_computing_data_reduction 'Bruker SAINT'
_computing_molecular_graphics 'Bruker SHELXTL'
_computing_publication_material 'Bruker SHELXTL'
_computing_structure_refinement 'SHELXL-97 (Sheldrick, 2008)'
_computing_structure_solution 'SHELXS-97 (Sheldrick, 2008)'
_diffrn_ambient_temperature 100(2)
_diffrn_measured_fraction_theta_full 1.000
_diffrn_measured_fraction_theta_max 1.000
_diffrn_measurement_device_type 'Bruker APEX-II CCD'
_diffrn_measurement_method '\f and \w scans'
_diffrn_radiation_monochromator graphite
_diffrn_radiation_source 'fine-focus sealed tube'
_diffrn_radiation_type MoK\a
_diffrn_radiation_wavelength 0.71073
_diffrn_reflns_av_R_equivalents 0.0248
_diffrn_reflns_av_sigmaI/netI 0.0205
_diffrn_reflns_limit_h_max 20
_diffrn_reflns_limit_h_min -18
_diffrn_reflns_limit_k_max 22
_diffrn_reflns_limit_k_min -12
_diffrn_reflns_limit_l_max 35
_diffrn_reflns_limit_l_min -34
_diffrn_reflns_number 62682
_diffrn_reflns_theta_full 28.70
_diffrn_reflns_theta_max 28.70
_diffrn_reflns_theta_min 2.36
_exptl_absorpt_coefficient_mu 0.684
_exptl_absorpt_correction_type none
_exptl_crystal_colour yellow
_exptl_crystal_density_diffrn 1.333
_exptl_crystal_density_method 'not measured'
_exptl_crystal_description block
_exptl_crystal_F_000 2912
_exptl_crystal_size_max 0.38
_exptl_crystal_size_mid 0.32
_exptl_crystal_size_min 0.26
_refine_diff_density_max 1.051
_refine_diff_density_min -0.592
_refine_diff_density_rms 0.071
_refine_ls_extinction_method none
_refine_ls_goodness_of_fit_ref 1.069
_refine_ls_hydrogen_treatment constr
_refine_ls_matrix_type full
_refine_ls_number_parameters 432
_refine_ls_number_reflns 8953
_refine_ls_number_restraints 0
_refine_ls_restrained_S_all 1.069
_refine_ls_R_factor_all 0.0520
_refine_ls_R_factor_gt 0.0426
_refine_ls_shift/su_max 0.000
_refine_ls_shift/su_mean 0.000
_refine_ls_structure_factor_coef Fsqd
_refine_ls_weighting_details 'calc w=1/[\s^2^(Fo^2^)+(0.0533P)^2^+8.4332P] where P=(Fo^2^+2Fc^2^)/3'
_refine_ls_weighting_scheme calc
_refine_ls_wR_factor_gt 0.1148
_refine_ls_wR_factor_ref 0.1186
_reflns_number_gt 7565
_reflns_number_total 8953
_reflns_threshold_expression >2sigma(I)
_cod_data_source_file ic501230m_si_004.cif
_cod_data_source_block '[Cu(IPr)(L3)][BF4]'
_cod_depositor_comments
;
The following automatic conversions were performed:

'_symmetry_cell_setting' value 'Orthorhombic' changed to
'orthorhombic' according to
/usr/data/users/saulius/crontab/automatic-downloads/rss-feeds/ACS/lib/dictionaries/cif_core.dic
dictionary named 'cif_core.dic' version 2.4.2 from 2011-04-26.

Automatic conversion script
Id: cif_fix_values 2281 2013-09-26 08:29:07Z andrius 

 Adding full bibliography for 4340834--4340841.cif.
;
_cod_original_sg_symbol_H-M 'Pbca '
_cod_database_code 4340838

loop_
_symmetry_equiv_pos_as_xyz
'x, y, z'
'-x+1/2, -y, z+1/2'
'-x, y+1/2, -z+1/2'
'x+1/2, -y+1/2, -z'
'-x, -y, -z'
'x-1/2, y, -z-1/2'
'x, -y-1/2, z-1/2'
'-x-1/2, y-1/2, z'

loop_
_atom_site_label
_atom_site_type_symbol
_atom_site_fract_x
_atom_site_fract_y
_atom_site_fract_z
_atom_site_U_iso_or_equiv
_atom_site_adp_type
_atom_site_occupancy
_atom_site_symmetry_multiplicity
_atom_site_calc_flag
_atom_site_refinement_flags
Cu1 Cu 0.182570(15) 0.046253(13) 0.405144(8) 0.01493(7) Uani 1 1 d .
N2 N 0.17970(11) 0.01972(10) 0.48062(6) 0.0178(3) Uani 1 1 d .
N1 N 0.08468(11) -0.03541(10) 0.40588(6) 0.0182(3) Uani 1 1 d .
N3 N 0.22870(9) 0.12015(9) 0.30903(5) 0.0119(3) Uani 1 1 d .
N4 N 0.31053(9) 0.16145(9) 0.36815(5) 0.0127(3) Uani 1 1 d .
C17 C 0.03460(14) 0.00181(13) 0.22811(8) 0.0259(4) Uani 1 1 d .
H17 H -0.0095 -0.0249 0.2097 0.031 Uiso 1 1 calc R
C11 C 0.24350(11) 0.11111(10) 0.35912(6) 0.0122(3) Uani 1 1 d .
C12 C 0.28459(12) 0.17457(11) 0.28733(7) 0.0153(3) Uani 1 1 d .
H12 H 0.2864 0.1901 0.2530 0.018 Uiso 1 1 calc R
C2 C 0.00372(13) -0.12420(12) 0.45797(8) 0.0222(4) Uani 1 1 d .
H2 H -0.0081 -0.1449 0.4905 0.027 Uiso 1 1 calc R
C8 C 0.17661(17) -0.03904(14) 0.57807(8) 0.0295(5) Uani 1 1 d .
H8 H 0.1762 -0.0600 0.6112 0.035 Uiso 1 1 calc R
C1 C 0.06753(12) -0.06703(11) 0.45150(7) 0.0161(4) Uani 1 1 d .
C13 C 0.33608(12) 0.20104(11) 0.32510(7) 0.0160(4) Uani 1 1 d .
H13 H 0.3810 0.2393 0.3225 0.019 Uiso 1 1 calc R
C6 C 0.12275(12) -0.03722(11) 0.49336(7) 0.0164(4) Uani 1 1 d .
C7 C 0.11960(14) -0.06775(12) 0.54194(7) 0.0229(4) Uani 1 1 d .
H7 H 0.0789 -0.1078 0.5503 0.027 Uiso 1 1 calc R
C10 C 0.23373(14) 0.04797(12) 0.51596(7) 0.0225(4) Uani 1 1 d .
H10 H 0.2735 0.0885 0.5069 0.027 Uiso 1 1 calc R
C3 C -0.04264(13) -0.15076(13) 0.41644(9) 0.0252(4) Uani 1 1 d .
H3 H -0.0865 -0.1898 0.4201 0.030 Uiso 1 1 calc R
C4 C -0.02395(13) -0.11941(13) 0.36963(8) 0.0245(4) Uani 1 1 d .
H4 H -0.0539 -0.1372 0.3405 0.029 Uiso 1 1 calc R
C5 C 0.03929(14) -0.06150(13) 0.36604(8) 0.0226(4) Uani 1 1 d .
H5 H 0.0511 -0.0392 0.3340 0.027 Uiso 1 1 calc R
C9 C 0.23389(16) 0.02033(14) 0.56524(8) 0.0279(5) Uani 1 1 d .
H9 H 0.2725 0.0418 0.5895 0.033 Uiso 1 1 calc R
C15 C 0.18215(12) 0.00669(11) 0.25928(7) 0.0169(4) Uani 1 1 d .
C14 C 0.16157(12) 0.07902(11) 0.28144(6) 0.0140(3) Uani 1 1 d .
C19 C 0.07928(12) 0.11435(12) 0.27775(7) 0.0178(4) Uani 1 1 d .
C16 C 0.11661(14) -0.03154(12) 0.23192(7) 0.0222(4) Uani 1 1 d .
H16 H 0.1285 -0.0805 0.2159 0.027 Uiso 1 1 calc R
C18 C 0.01585(13) 0.07340(13) 0.25072(8) 0.0238(4) Uani 1 1 d .
H18 H -0.0410 0.0950 0.2478 0.029 Uiso 1 1 calc R
C21 C 0.31680(16) -0.02679(16) 0.21200(9) 0.0322(5) Uani 1 1 d .
H21A H 0.2845 -0.0599 0.1883 0.048 Uiso 1 1 calc R
H21B H 0.3764 -0.0466 0.2152 0.048 Uiso 1 1 calc R
H21C H 0.3181 0.0276 0.1996 0.048 Uiso 1 1 calc R
C20 C 0.27217(13) -0.02904(12) 0.26332(7) 0.0202(4) Uani 1 1 d .
H20 H 0.3070 0.0039 0.2871 0.024 Uiso 1 1 calc R
C23 C 0.05799(13) 0.19193(12) 0.30367(8) 0.0217(4) Uani 1 1 d .
H23 H 0.1142 0.2164 0.3145 0.026 Uiso 1 1 calc R
C24 C 0.01208(15) 0.25040(14) 0.26892(9) 0.0300(5) Uani 1 1 d .
H24A H 0.0463 0.2572 0.2381 0.045 Uiso 1 1 calc R
H24B H 0.0062 0.3013 0.2860 0.045 Uiso 1 1 calc R
H24C H -0.0458 0.2302 0.2603 0.045 Uiso 1 1 calc R
C25 C 0.00386(17) 0.17667(17) 0.35110(9) 0.0373(6) Uani 1 1 d .
H25A H -0.0517 0.1526 0.3417 0.056 Uiso 1 1 calc R
H25B H -0.0070 0.2267 0.3685 0.056 Uiso 1 1 calc R
H25C H 0.0357 0.1410 0.3735 0.056 Uiso 1 1 calc R
C31 C 0.42129(12) 0.14162(12) 0.43328(7) 0.0176(4) Uani 1 1 d .
C27 C 0.29561(12) 0.22900(11) 0.44857(7) 0.0161(4) Uani 1 1 d .
C26 C 0.34383(12) 0.17777(11) 0.41782(6) 0.0141(3) Uani 1 1 d .
C28 C 0.32604(13) 0.24149(13) 0.49741(7) 0.0209(4) Uani 1 1 d .
H28 H 0.2947 0.2754 0.5194 0.025 Uiso 1 1 calc R
C32 C 0.21117(12) 0.26693(12) 0.43126(7) 0.0193(4) Uani 1 1 d .
H32 H 0.2017 0.2525 0.3952 0.023 Uiso 1 1 calc R
C30 C 0.44891(13) 0.15662(13) 0.48256(7) 0.0222(4) Uani 1 1 d .
H30 H 0.5011 0.1332 0.4945 0.027 Uiso 1 1 calc R
C34 C 0.21384(16) 0.35659(13) 0.43505(9) 0.0303(5) Uani 1 1 d .
H34A H 0.2200 0.3721 0.4704 0.045 Uiso 1 1 calc R
H34B H 0.1598 0.3786 0.4215 0.045 Uiso 1 1 calc R
H34C H 0.2634 0.3767 0.4157 0.045 Uiso 1 1 calc R
C29 C 0.40119(14) 0.20521(13) 0.51425(7) 0.0233(4) Uani 1 1 d .
H29 H 0.4203 0.2136 0.5478 0.028 Uiso 1 1 calc R
C33 C 0.13480(14) 0.23469(14) 0.46189(10) 0.0307(5) Uani 1 1 d .
H33A H 0.1320 0.1772 0.4581 0.046 Uiso 1 1 calc R
H33B H 0.0805 0.2582 0.4498 0.046 Uiso 1 1 calc R
H33C H 0.1430 0.2479 0.4975 0.046 Uiso 1 1 calc R
C35 C 0.47422(13) 0.08848(13) 0.39898(8) 0.0216(4) Uani 1 1 d .
H35 H 0.4390 0.0782 0.3680 0.026 Uiso 1 1 calc R
C37 C 0.55851(17) 0.12872(17) 0.38291(11) 0.0397(6) Uani 1 1 d .
H37A H 0.5449 0.1787 0.3661 0.060 Uiso 1 1 calc R
H37B H 0.5903 0.0943 0.3597 0.060 Uiso 1 1 calc R
H37C H 0.5945 0.1390 0.4126 0.060 Uiso 1 1 calc R
C36 C 0.4951(2) 0.00872(16) 0.42336(11) 0.0422(6) Uani 1 1 d .
H36A H 0.5327 0.0170 0.4527 0.063 Uiso 1 1 calc R
H36B H 0.5250 -0.0251 0.3989 0.063 Uiso 1 1 calc R
H36C H 0.4409 -0.0167 0.4341 0.063 Uiso 1 1 calc R
B1 B 0.25528(18) 0.24475(16) 0.64860(9) 0.0283(5) Uani 1 1 d .
F2 F 0.18276(10) 0.22517(10) 0.67815(6) 0.0437(4) Uani 1 1 d .
F3 F 0.28728(12) 0.31683(10) 0.66584(6) 0.0482(4) Uani 1 1 d .
F1 F 0.22793(11) 0.25336(13) 0.59952(5) 0.0513(5) Uani 1 1 d .
F4 F 0.31849(12) 0.18754(12) 0.65162(10) 0.0677(6) Uani 1 1 d .
C22 C 0.26883(17) -0.11326(14) 0.28413(10) 0.0350(5) Uani 1 1 d .
H22A H 0.2388 -0.1132 0.3167 0.053 Uiso 1 1 calc R
H22B H 0.3282 -0.1332 0.2886 0.053 Uiso 1 1 calc R
H22C H 0.2374 -0.1473 0.2605 0.053 Uiso 1 1 calc R

loop_
_atom_site_aniso_label
_atom_site_aniso_U_11
_atom_site_aniso_U_22
_atom_site_aniso_U_33
_atom_site_aniso_U_23
_atom_site_aniso_U_13
_atom_site_aniso_U_12
Cu1 0.01509(12) 0.01576(12) 0.01393(12) 0.00356(8) 0.00173(8) -0.00298(9)
N2 0.0201(8) 0.0180(8) 0.0152(7) 0.0016(6) 0.0015(6) -0.0010(6)
N1 0.0164(7) 0.0196(8) 0.0187(8) 0.0048(6) 0.0000(6) -0.0034(6)
N3 0.0115(7) 0.0129(7) 0.0114(6) 0.0009(5) 0.0002(5) -0.0006(5)
N4 0.0111(7) 0.0162(7) 0.0107(6) -0.0003(5) 0.0012(5) -0.0014(6)
C17 0.0267(10) 0.0295(11) 0.0216(10) 0.0006(8) -0.0094(8) -0.0101(9)
C11 0.0110(7) 0.0131(8) 0.0126(7) -0.0001(6) 0.0009(6) 0.0012(6)
C12 0.0158(8) 0.0164(9) 0.0138(8) 0.0024(6) 0.0033(7) -0.0018(7)
C2 0.0201(9) 0.0187(10) 0.0277(10) 0.0081(8) 0.0034(8) -0.0015(8)
C8 0.0469(14) 0.0273(11) 0.0144(9) 0.0030(8) 0.0023(9) -0.0001(10)
C1 0.0147(8) 0.0137(9) 0.0198(9) 0.0037(7) 0.0030(7) 0.0023(7)
C13 0.0149(8) 0.0180(9) 0.0150(8) 0.0032(7) 0.0035(6) -0.0027(7)
C6 0.0184(8) 0.0138(9) 0.0170(8) 0.0012(7) 0.0044(7) 0.0021(7)
C7 0.0319(11) 0.0180(9) 0.0189(9) 0.0031(7) 0.0077(8) -0.0015(8)
C10 0.0281(10) 0.0221(10) 0.0173(9) 0.0008(7) -0.0008(8) -0.0056(8)
C3 0.0170(9) 0.0209(10) 0.0376(12) 0.0073(9) -0.0023(8) -0.0062(8)
C4 0.0193(9) 0.0240(10) 0.0304(11) 0.0045(8) -0.0070(8) -0.0041(8)
C5 0.0217(10) 0.0257(11) 0.0205(9) 0.0056(8) -0.0048(8) -0.0058(8)
C9 0.0373(12) 0.0309(12) 0.0155(9) -0.0007(8) -0.0037(8) -0.0033(10)
C15 0.0214(9) 0.0162(9) 0.0132(8) 0.0011(7) 0.0001(7) -0.0014(7)
C14 0.0155(8) 0.0167(9) 0.0099(7) 0.0017(6) -0.0020(6) -0.0029(7)
C19 0.0175(9) 0.0198(9) 0.0163(8) 0.0024(7) -0.0028(7) -0.0014(7)
C16 0.0303(11) 0.0190(10) 0.0173(9) -0.0028(7) -0.0014(8) -0.0050(8)
C18 0.0181(9) 0.0283(11) 0.0249(10) 0.0019(8) -0.0079(8) -0.0025(8)
C21 0.0312(12) 0.0365(13) 0.0290(11) -0.0066(10) 0.0098(9) -0.0033(10)
C20 0.0229(10) 0.0179(9) 0.0198(9) -0.0042(7) 0.0021(7) 0.0023(8)
C23 0.0149(9) 0.0239(10) 0.0264(10) -0.0027(8) -0.0047(7) 0.0034(8)
C24 0.0298(11) 0.0254(11) 0.0349(12) 0.0027(9) -0.0073(9) 0.0036(9)
C25 0.0380(13) 0.0425(15) 0.0314(12) 0.0017(10) 0.0082(10) 0.0142(11)
C31 0.0149(8) 0.0193(9) 0.0186(9) 0.0005(7) -0.0012(7) -0.0040(7)
C27 0.0137(8) 0.0182(9) 0.0164(8) -0.0013(7) 0.0026(6) -0.0050(7)
C26 0.0125(8) 0.0181(9) 0.0116(7) 0.0001(6) -0.0004(6) -0.0053(7)
C28 0.0219(9) 0.0238(10) 0.0171(9) -0.0048(7) 0.0033(7) -0.0086(8)
C32 0.0136(8) 0.0220(10) 0.0221(9) -0.0066(7) 0.0019(7) -0.0026(7)
C30 0.0201(9) 0.0256(11) 0.0210(9) 0.0019(8) -0.0069(7) -0.0047(8)
C34 0.0279(11) 0.0231(11) 0.0400(13) -0.0036(9) -0.0051(10) -0.0006(9)
C29 0.0272(10) 0.0285(11) 0.0141(8) -0.0014(8) -0.0041(7) -0.0115(9)
C33 0.0180(10) 0.0303(12) 0.0439(13) -0.0039(10) 0.0122(9) -0.0021(9)
C35 0.0179(9) 0.0236(10) 0.0233(9) -0.0032(8) -0.0046(7) 0.0010(8)
C37 0.0298(12) 0.0419(15) 0.0474(15) -0.0113(12) 0.0116(11) -0.0038(11)
C36 0.0498(16) 0.0286(13) 0.0482(15) 0.0004(11) 0.0016(13) 0.0061(12)
B1 0.0298(12) 0.0311(13) 0.0241(11) 0.0050(10) -0.0055(10) -0.0088(11)
F2 0.0415(9) 0.0501(10) 0.0394(8) 0.0098(7) 0.0073(7) -0.0116(7)
F3 0.0585(10) 0.0449(9) 0.0411(8) -0.0029(7) 0.0005(8) -0.0238(8)
F1 0.0427(9) 0.0891(14) 0.0222(7) -0.0087(8) -0.0019(6) -0.0012(9)
F4 0.0431(10) 0.0502(11) 0.1098(18) 0.0273(11) -0.0045(10) 0.0056(8)
C22 0.0392(13) 0.0258(12) 0.0401(13) 0.0068(10) 0.0023(11) 0.0090(10)

loop_
_atom_type_symbol
_atom_type_description
_atom_type_scat_dispersion_real
_atom_type_scat_dispersion_imag
_atom_type_scat_source
C C 0.0033 0.0016 'International Tables Vol C Tables 4.2.6.8 and 6.1.1.4'
H H 0.0000 0.0000 'International Tables Vol C Tables 4.2.6.8 and 6.1.1.4'
B B 0.0013 0.0007 'International Tables Vol C Tables 4.2.6.8 and 6.1.1.4'
N N 0.0061 0.0033 'International Tables Vol C Tables 4.2.6.8 and 6.1.1.4'
F F 0.0171 0.0103 'International Tables Vol C Tables 4.2.6.8 and 6.1.1.4'
Cu Cu 0.3201 1.2651 'International Tables Vol C Tables 4.2.6.8 and 6.1.1.4'

loop_
_geom_angle_atom_site_label_1
_geom_angle_atom_site_label_2
_geom_angle_atom_site_label_3
_geom_angle
C11 Cu1 N1 139.78(7)
C11 Cu1 N2 140.19(7)
N1 Cu1 N2 80.02(6)
C10 N2 C6 118.83(17)
C10 N2 Cu1 126.25(14)
C6 N2 Cu1 114.59(13)
C5 N1 C1 118.37(17)
C5 N1 Cu1 126.71(13)
C1 N1 Cu1 114.88(13)
C11 N3 C12 112.27(15)
C11 N3 C14 124.19(15)
C12 N3 C14 123.53(14)
C11 N4 C13 111.95(15)
C11 N4 C26 123.42(14)
C13 N4 C26 124.28(15)
C18 C17 C16 121.03(19)
C18 C17 H17 119.5
C16 C17 H17 119.5
N4 C11 N3 103.23(14)
N4 C11 Cu1 128.74(13)
N3 C11 Cu1 128.01(13)
C13 C12 N3 105.91(15)
C13 C12 H12 127.0
N3 C12 H12 127.0
C3 C2 C1 119.33(19)
C3 C2 H2 120.3
C1 C2 H2 120.3
C9 C8 C7 119.2(2)
C9 C8 H8 120.4
C7 C8 H8 120.4
N1 C1 C2 121.69(18)
N1 C1 C6 115.13(16)
C2 C1 C6 123.17(17)
C12 C13 N4 106.64(16)
C12 C13 H13 126.7
N4 C13 H13 126.7
N2 C6 C7 121.50(18)
N2 C6 C1 115.25(16)
C7 C6 C1 123.19(18)
C8 C7 C6 119.31(19)
C8 C7 H7 120.3
C6 C7 H7 120.3
N2 C10 C9 122.67(19)
N2 C10 H10 118.7
C9 C10 H10 118.7
C4 C3 C2 118.94(19)
C4 C3 H3 120.5
C2 C3 H3 120.5
C3 C4 C5 118.69(19)
C3 C4 H4 120.7
C5 C4 H4 120.7
N1 C5 C4 122.95(19)
N1 C5 H5 118.5
C4 C5 H5 118.5
C8 C9 C10 118.5(2)
C8 C9 H9 120.7
C10 C9 H9 120.7
C14 C15 C16 117.52(18)
C14 C15 C20 121.89(17)
C16 C15 C20 120.58(17)
C15 C14 C19 123.34(17)
C15 C14 N3 118.41(16)
C19 C14 N3 118.24(16)
C18 C19 C14 116.96(18)
C18 C19 C23 120.86(18)
C14 C19 C23 122.13(17)
C17 C16 C15 120.22(19)
C17 C16 H16 119.9
C15 C16 H16 119.9
C17 C18 C19 120.92(19)
C17 C18 H18 119.5
C19 C18 H18 119.5
C20 C21 H21A 109.5
C20 C21 H21B 109.5
H21A C21 H21B 109.5
C20 C21 H21C 109.5
H21A C21 H21C 109.5
H21B C21 H21C 109.5
C15 C20 C21 109.70(17)
C15 C20 C22 111.58(18)
C21 C20 C22 111.15(18)
C15 C20 H20 108.1
C21 C20 H20 108.1
C22 C20 H20 108.1
C19 C23 C24 112.76(17)
C19 C23 C25 110.09(18)
C24 C23 C25 110.86(18)
C19 C23 H23 107.6
C24 C23 H23 107.6
C25 C23 H23 107.6
C23 C24 H24A 109.5
C23 C24 H24B 109.5
H24A C24 H24B 109.5
C23 C24 H24C 109.5
H24A C24 H24C 109.5
H24B C24 H24C 109.5
C23 C25 H25A 109.5
C23 C25 H25B 109.5
H25A C25 H25B 109.5
C23 C25 H25C 109.5
H25A C25 H25C 109.5
H25B C25 H25C 109.5
C30 C31 C26 116.91(18)
C30 C31 C35 120.47(18)
C26 C31 C35 122.62(17)
C28 C27 C26 117.27(18)
C28 C27 C32 120.23(17)
C26 C27 C32 122.43(16)
C31 C26 C27 123.28(17)
C31 C26 N4 119.08(16)
C27 C26 N4 117.64(16)
C29 C28 C27 120.88(19)
C29 C28 H28 119.6
C27 C28 H28 119.6
C27 C32 C34 112.27(16)
C27 C32 C33 110.06(17)
C34 C32 C33 109.99(18)
C27 C32 H32 108.1
C34 C32 H32 108.1
C33 C32 H32 108.1
C29 C30 C31 121.02(19)
C29 C30 H30 119.5
C31 C30 H30 119.5
C32 C34 H34A 109.5
C32 C34 H34B 109.5
H34A C34 H34B 109.5
C32 C34 H34C 109.5
H34A C34 H34C 109.5
H34B C34 H34C 109.5
C28 C29 C30 120.60(18)
C28 C29 H29 119.7
C30 C29 H29 119.7
C32 C33 H33A 109.5
C32 C33 H33B 109.5
H33A C33 H33B 109.5
C32 C33 H33C 109.5
H33A C33 H33C 109.5
H33B C33 H33C 109.5
C31 C35 C37 110.99(18)
C31 C35 C36 112.43(19)
C37 C35 C36 109.6(2)
C31 C35 H35 107.9
C37 C35 H35 107.9
C36 C35 H35 107.9
C35 C37 H37A 109.5
C35 C37 H37B 109.5
H37A C37 H37B 109.5
C35 C37 H37C 109.5
H37A C37 H37C 109.5
H37B C37 H37C 109.5
C35 C36 H36A 109.5
C35 C36 H36B 109.5
H36A C36 H36B 109.5
C35 C36 H36C 109.5
H36A C36 H36C 109.5
H36B C36 H36C 109.5
F4 B1 F1 110.2(2)
F4 B1 F3 110.5(2)
F1 B1 F3 109.0(2)
F4 B1 F2 111.2(2)
F1 B1 F2 108.2(2)
F3 B1 F2 107.7(2)
C20 C22 H22A 109.5
C20 C22 H22B 109.5
H22A C22 H22B 109.5
C20 C22 H22C 109.5
H22A C22 H22C 109.5
H22B C22 H22C 109.5

loop_
_geom_bond_atom_site_label_1
_geom_bond_atom_site_label_2
_geom_bond_distance
Cu1 C11 1.8927(17)
Cu1 N1 2.0447(17)
Cu1 N2 2.0565(16)
N2 C10 1.342(3)
N2 C6 1.346(2)
N1 C5 1.343(3)
N1 C1 1.352(2)
N3 C11 1.359(2)
N3 C12 1.386(2)
N3 C14 1.445(2)
N4 C11 1.359(2)
N4 C13 1.383(2)
N4 C26 1.443(2)
C17 C18 1.385(3)
C17 C16 1.385(3)
C17 H17 0.9500
C12 C13 1.355(3)
C12 H12 0.9500
C2 C3 1.389(3)
C2 C1 1.390(3)
C2 H2 0.9500
C8 C9 1.380(3)
C8 C7 1.388(3)
C8 H8 0.9500
C1 C6 1.488(3)
C13 H13 0.9500
C6 C7 1.392(3)
C7 H7 0.9500
C10 C9 1.391(3)
C10 H10 0.9500
C3 C4 1.383(3)
C3 H3 0.9500
C4 C5 1.385(3)
C4 H4 0.9500
C5 H5 0.9500
C9 H9 0.9500
C15 C14 1.397(3)
C15 C16 1.402(3)
C15 C20 1.514(3)
C14 C19 1.403(3)
C19 C18 1.396(3)
C19 C23 1.520(3)
C16 H16 0.9500
C18 H18 0.9500
C21 C20 1.527(3)
C21 H21A 0.9800
C21 H21B 0.9800
C21 H21C 0.9800
C20 C22 1.532(3)
C20 H20 1.0000
C23 C24 1.528(3)
C23 C25 1.533(3)
C23 H23 1.0000
C24 H24A 0.9800
C24 H24B 0.9800
C24 H24C 0.9800
C25 H25A 0.9800
C25 H25B 0.9800
C25 H25C 0.9800
C31 C30 1.400(3)
C31 C26 1.401(3)
C31 C35 1.518(3)
C27 C28 1.396(3)
C27 C26 1.404(3)
C27 C32 1.520(3)
C28 C29 1.383(3)
C28 H28 0.9500
C32 C34 1.524(3)
C32 C33 1.530(3)
C32 H32 1.0000
C30 C29 1.388(3)
C30 H30 0.9500
C34 H34A 0.9800
C34 H34B 0.9800
C34 H34C 0.9800
C29 H29 0.9500
C33 H33A 0.9800
C33 H33B 0.9800
C33 H33C 0.9800
C35 C37 1.525(3)
C35 C36 1.533(3)
C35 H35 1.0000
C37 H37A 0.9800
C37 H37B 0.9800
C37 H37C 0.9800
C36 H36A 0.9800
C36 H36B 0.9800
C36 H36C 0.9800
B1 F4 1.375(3)
B1 F1 1.378(3)
B1 F3 1.395(3)
B1 F2 1.403(3)
C22 H22A 0.9800
C22 H22B 0.9800
C22 H22C 0.9800
